data_8105798
loop_
_publ_author_name
'Han, Min-Le'

_publ_section_title
;
 Crystal structure of
 catena-poly[diaqua-bis(3-carboxy-5-methoxybenzoato-\kO)-(1,2-bis(imidazol-1-yl)ethane-\k2
 N:N&#x2032;)cobalt(II)], C26H28CoN4O12, [Co(C9H6O5)2(H2O)2(C8H10N4)]
;
_journal_issue 4
_journal_name_full 'Zeitschrift f\"ur Kristallographie - New Crystal Structures'
_journal_page_first 617
_journal_page_last 618
_journal_paper_doi 10.1515/ncrs-2018-0555
_journal_volume 234
_journal_year 2019
_chemical_formula_moiety 'C26 H28 Co N4 O12'
_chemical_formula_sum 'C26 H28 Co N4 O12'
_chemical_formula_weight 647.45
_space_group_crystal_system triclinic
_space_group_IT_number 2
_space_group_name_Hall '-P 1'
_space_group_name_H-M_alt 'P -1'
_atom_sites_solution_hydrogens geom
_atom_sites_solution_primary dual
_atom_sites_solution_secondary difmap
_cell_angle_alpha 79.365(2)
_cell_angle_beta 77.535(2)
_cell_angle_gamma 89.226(2)
_cell_formula_units_Z 1
_cell_length_a 6.5186(10)
_cell_length_b 9.4111(14)
_cell_length_c 12.1777(18)
_cell_measurement_reflns_used 2333
_cell_measurement_temperature 296(2)
_cell_measurement_theta_max 26.66
_cell_measurement_theta_min 2.54
_cell_volume 716.66(19)
_computing_cell_refinement 'Bruker SMART'
_computing_data_collection 'Bruker SMART'
_computing_data_reduction 'Bruker SAINT'
_computing_molecular_graphics 'Olex2 (Dolomanov et al., 2009)'
_computing_publication_material 'Olex2 (Dolomanov et al., 2009)'
_computing_structure_refinement 'olex2.refine (Bourhis et al., 2015)'
_computing_structure_solution 'ShelXT (Sheldrick, 2015)'
_diffrn_ambient_temperature 296.15
_diffrn_measured_fraction_theta_full 0.994
_diffrn_measured_fraction_theta_max 0.994
_diffrn_measurement_device_type 'CCD area detector'
_diffrn_measurement_method 'phi and omega scans'
_diffrn_radiation_monochromator graphite
_diffrn_radiation_type MoK\a
_diffrn_radiation_wavelength 0.71073
_diffrn_reflns_av_R_equivalents 0.0179
_diffrn_reflns_av_unetI/netI 0.0281
_diffrn_reflns_limit_h_max 7
_diffrn_reflns_limit_h_min -7
_diffrn_reflns_limit_k_max 11
_diffrn_reflns_limit_k_min -11
_diffrn_reflns_limit_l_max 14
_diffrn_reflns_limit_l_min -14
_diffrn_reflns_number 5365
_diffrn_reflns_theta_full 25.50
_diffrn_reflns_theta_max 25.50
_diffrn_reflns_theta_min 2.54
_diffrn_source 'fine-focus sealed tube'
_exptl_absorpt_coefficient_mu 0.669
_exptl_absorpt_correction_T_max 0.9122
_exptl_absorpt_correction_T_min 0.8613
_exptl_absorpt_correction_type none
_exptl_crystal_colour 'clear light pink'
_exptl_crystal_colour_lustre clear
_exptl_crystal_colour_modifier light
_exptl_crystal_colour_primary pink
_exptl_crystal_density_diffrn 1.500
_exptl_crystal_density_meas .
_exptl_crystal_density_method 'not measured'
_exptl_crystal_description block
_exptl_crystal_F_000 335
_exptl_crystal_size_max 0.23
_exptl_crystal_size_mid 0.18
_exptl_crystal_size_min 0.14
_refine_diff_density_max 0.209
_refine_diff_density_min -0.189
_refine_diff_density_rms 0.044
_refine_ls_extinction_method none
_refine_ls_goodness_of_fit_ref 1.043
_refine_ls_hydrogen_treatment constr
_refine_ls_matrix_type full
_refine_ls_number_parameters 198
_refine_ls_number_reflns 2650
_refine_ls_number_restraints 0
_refine_ls_restrained_S_all 1.043
_refine_ls_R_factor_all 0.0348
_refine_ls_R_factor_gt 0.0304
_refine_ls_shift/su_max 0.001
_refine_ls_shift/su_mean 0.000
_refine_ls_structure_factor_coef Fsqd
_refine_ls_weighting_details 'calc w=1/[\s^2^(Fo^2^)+(0.0378P)^2^+0.2245P] where P=(Fo^2^+2Fc^2^)/3'
_refine_ls_weighting_scheme calc
_refine_ls_wR_factor_gt 0.0743
_refine_ls_wR_factor_ref 0.0778
_reflns_number_gt 2401
_reflns_number_total 2650
_reflns_threshold_expression >2sigma(I)
_cod_data_source_file suppl_ncrs-2018-0555_suppl.cif
_cod_data_source_block b
_cod_database_code 8105798
_olex2_refinement_description
;
1. Fixed Uiso
 At 1.2 times of:
  All C(H) groups, All C(H,H) groups
 At 1.5 times of:
  All C(H,H,H) groups, All O(H) groups, All O(H,H) groups
2.a Riding coordinates:
 O6(H1W,H2W)
2.b Secondary CH2 refined with riding coordinates:
 C13(H13A,H13B)
2.c Aromatic/amide H refined with riding coordinates:
 C3(H3A), C5(H5), C7(H7), C10(H10), C11(H11), C12(H12)
2.d Idealised Me refined as rotating group:
 C9(H9A,H9B,H9C)
2.e Idealised tetrahedral OH refined as rotating group:
 O3(H3)
;
_olex2_submission_special_instructions 'No special instructions were received'

loop_
_space_group_symop_id
_space_group_symop_operation_xyz
1 'x, y, z'
2 '-x, -y, -z'

loop_
_atom_site_label
_atom_site_type_symbol
_atom_site_fract_x
_atom_site_fract_y
_atom_site_fract_z
_atom_site_U_iso_or_equiv
_atom_site_adp_type
_atom_site_occupancy
_atom_site_calc_flag
_atom_site_disorder_assembly
_atom_site_disorder_group
_atom_site_site_symmetry_order
_atom_site_refinement_flags_posn
_atom_site_refinement_flags_adp
_atom_site_refinement_flags_occupancy
Co1 Co 0.5000 0.0000 0.0000 0.02376(12) Uani 1 d . . 2 S T P
O1 O 0.0439(2) 0.12543(17) 0.12938(12) 0.0401(4) Uani 1 d . . 1 . . .
O2 O 0.3547(2) 0.04776(15) 0.16172(10) 0.0331(3) Uani 1 d . . 1 . . .
O3 O -0.3740(3) 0.41740(19) 0.38224(13) 0.0527(4) Uani 1 d . . 1 . . .
H3 H -0.4729 0.4666 0.4056 0.079 Uiso 1 calc . . 1 GR . .
O4 O -0.3160(2) 0.41339(18) 0.55699(12) 0.0491(4) Uani 1 d . . 1 . . .
O5 O 0.3543(2) 0.13195(19) 0.55305(12) 0.0519(4) Uani 1 d . . 1 . . .
O6 O 0.2385(2) 0.07371(15) -0.07337(11) 0.0343(3) Uani 1 d . . 1 . . .
H1W H 0.1599 0.0910 -0.0122 0.051 Uiso 1 d . . 1 R . .
H2W H 0.1823 0.0031 -0.0918 0.051 Uiso 1 d . . 1 R . .
N1 N 0.3799(3) -0.21383(18) 0.04767(14) 0.0365(4) Uani 1 d . . 1 . . .
N2 N 0.2260(3) -0.4160(2) 0.03794(19) 0.0553(6) Uani 1 d . . 1 . . .
C1 C 0.1803(3) 0.10381(19) 0.18968(15) 0.0261(4) Uani 1 d . . 1 . . .
C2 C 0.1296(3) 0.15257(19) 0.30346(15) 0.0270(4) Uani 1 d . . 1 . . .
C3 C 0.2613(3) 0.1220(2) 0.37973(16) 0.0339(4) Uani 1 d . . 1 . . .
H3A H 0.3819 0.0699 0.3609 0.041 Uiso 1 calc . . 1 R . .
C4 C 0.2151(3) 0.1684(2) 0.48418(16) 0.0352(5) Uani 1 d . . 1 . . .
C5 C 0.0383(3) 0.2491(2) 0.51156(16) 0.0338(4) Uani 1 d . . 1 . . .
H5 H 0.0068 0.2809 0.5811 0.041 Uiso 1 calc . . 1 R . .
C6 C -0.0915(3) 0.2821(2) 0.43410(16) 0.0316(4) Uani 1 d . . 1 . . .
C7 C -0.0488(3) 0.2326(2) 0.33167(15) 0.0292(4) Uani 1 d . . 1 . . .
H7 H -0.1393 0.2528 0.2816 0.035 Uiso 1 calc . . 1 R . .
C8 C -0.2724(3) 0.3758(2) 0.46275(17) 0.0359(5) Uani 1 d . . 1 . . .
C9 C 0.2961(4) 0.1586(3) 0.66652(17) 0.0464(6) Uani 1 d . . 1 . . .
H9A H 0.2922 0.2610 0.6647 0.070 Uiso 1 calc . . 1 GR . .
H9B H 0.3970 0.1171 0.7093 0.070 Uiso 1 calc . . 1 GR . .
H9C H 0.1597 0.1156 0.7023 0.070 Uiso 1 calc . . 1 GR . .
C10 C 0.3298(5) -0.2983(3) 0.1545(2) 0.0625(8) Uani 1 d . . 1 . . .
H10 H 0.3569 -0.2737 0.2206 0.075 Uiso 1 calc . . 1 R . .
C11 C 0.2359(5) -0.4218(3) 0.1492(3) 0.0790(10) Uani 1 d . . 1 . . .
H11 H 0.1867 -0.4973 0.2100 0.095 Uiso 1 calc . . 1 R . .
C12 C 0.3148(3) -0.2887(2) -0.01966(19) 0.0417(5) Uani 1 d . . 1 . . .
H12 H 0.3286 -0.2572 -0.0980 0.050 Uiso 1 calc . . 1 R . .
C13 C 0.1151(4) -0.5162(3) -0.0090(3) 0.0690(8) Uani 1 d . . 1 . . .
H13A H 0.1327 -0.6147 0.0281 0.083 Uiso 1 calc . . 1 R . .
H13B H 0.1746 -0.5078 -0.0902 0.083 Uiso 1 calc . . 1 R . .

loop_
_atom_site_aniso_label
_atom_site_aniso_U_11
_atom_site_aniso_U_22
_atom_site_aniso_U_33
_atom_site_aniso_U_23
_atom_site_aniso_U_13
_atom_site_aniso_U_12
Co1 0.02247(19) 0.0285(2) 0.02236(19) -0.00998(14) -0.00468(13) -0.00101(13)
O1 0.0349(8) 0.0616(10) 0.0331(7) -0.0247(7) -0.0153(6) 0.0134(7)
O2 0.0304(7) 0.0474(8) 0.0248(7) -0.0147(6) -0.0073(5) 0.0113(6)
O3 0.0547(10) 0.0691(11) 0.0397(9) -0.0205(8) -0.0156(7) 0.0378(8)
O4 0.0524(9) 0.0634(10) 0.0369(8) -0.0255(8) -0.0093(7) 0.0282(8)
O5 0.0530(9) 0.0825(12) 0.0326(8) -0.0276(8) -0.0238(7) 0.0331(9)
O6 0.0303(7) 0.0477(8) 0.0279(7) -0.0135(6) -0.0073(6) -0.0005(6)
N1 0.0422(10) 0.0349(9) 0.0355(9) -0.0049(7) -0.0159(8) -0.0097(8)
N2 0.0678(13) 0.0346(10) 0.0712(14) -0.0031(10) -0.0363(11) -0.0178(10)
C1 0.0288(9) 0.0268(9) 0.0232(9) -0.0072(7) -0.0045(7) 0.0009(7)
C2 0.0293(9) 0.0292(10) 0.0237(9) -0.0087(7) -0.0054(7) 0.0031(8)
C3 0.0336(10) 0.0412(11) 0.0296(10) -0.0132(9) -0.0083(8) 0.0138(9)
C4 0.0376(11) 0.0453(12) 0.0274(10) -0.0126(9) -0.0129(8) 0.0116(9)
C5 0.0403(11) 0.0419(11) 0.0219(9) -0.0134(8) -0.0069(8) 0.0095(9)
C6 0.0329(10) 0.0335(10) 0.0281(10) -0.0085(8) -0.0040(8) 0.0074(8)
C7 0.0313(10) 0.0329(10) 0.0254(9) -0.0081(8) -0.0088(8) 0.0062(8)
C8 0.0376(11) 0.0404(11) 0.0301(11) -0.0108(9) -0.0055(9) 0.0110(9)
C9 0.0521(13) 0.0673(15) 0.0262(11) -0.0159(10) -0.0167(10) 0.0086(11)
C10 0.088(2) 0.0586(16) 0.0434(14) 0.0055(12) -0.0301(13) -0.0332(15)
C11 0.108(2) 0.0605(18) 0.0676(19) 0.0219(14) -0.0422(18) -0.0435(17)
C12 0.0486(13) 0.0347(11) 0.0469(13) -0.0071(10) -0.0211(10) -0.0070(10)
C13 0.0781(18) 0.0383(14) 0.105(2) -0.0174(14) -0.0476(18) -0.0158(13)

loop_
_atom_type_symbol
_atom_type_description
_atom_type_scat_dispersion_real
_atom_type_scat_dispersion_imag
_atom_type_scat_source
C C 0.0033 0.0016 'International Tables Vol C Tables 4.2.6.8 and 6.1.1.4'
H H 0.0000 0.0000 'International Tables Vol C Tables 4.2.6.8 and 6.1.1.4'
Co Co 0.3494 0.9721 'International Tables Vol C Tables 4.2.6.8 and 6.1.1.4'
N N 0.0061 0.0033 'International Tables Vol C Tables 4.2.6.8 and 6.1.1.4'
O O 0.0106 0.0060 'International Tables Vol C Tables 4.2.6.8 and 6.1.1.4'

loop_
_geom_angle_atom_site_label_1
_geom_angle_atom_site_label_2
_geom_angle_atom_site_label_3
_geom_angle
_geom_angle_site_symmetry_1
_geom_angle_site_symmetry_3
O2 Co1 O2 180.0 2_655 .
O2 Co1 O6 92.73(5) 2_655 2_655
O2 Co1 O6 87.26(5) . 2_655
O2 Co1 O6 92.73(5) . .
O2 Co1 O6 87.27(5) 2_655 .
O6 Co1 O6 180.0 . 2_655
N1 Co1 O2 91.72(6) 2_655 2_655
N1 Co1 O2 91.72(6) . .
N1 Co1 O2 88.28(6) 2_655 .
N1 Co1 O2 88.28(6) . 2_655
N1 Co1 O6 92.51(6) . .
N1 Co1 O6 87.49(6) 2_655 .
N1 Co1 O6 92.51(6) 2_655 2_655
N1 Co1 O6 87.49(6) . 2_655
N1 Co1 N1 180.0 . 2_655
C1 O2 Co1 128.11(12) . .
C8 O3 H3 109.5 . .
C4 O5 C9 117.25(16) . .
Co1 O6 H1W 96.5 . .
Co1 O6 H2W 109.6 . .
H1W O6 H2W 107.4 . .
C10 N1 Co1 128.71(14) . .
C12 N1 Co1 125.68(14) . .
C12 N1 C10 105.21(18) . .
C11 N2 C13 127.8(2) . .
C12 N2 C11 106.30(19) . .
C12 N2 C13 125.3(2) . .
O1 C1 C2 116.89(16) . .
O2 C1 O1 125.34(16) . .
O2 C1 C2 117.75(16) . .
C3 C2 C1 120.93(16) . .
C3 C2 C7 119.19(16) . .
C7 C2 C1 119.87(16) . .
C2 C3 H3A 119.6 . .
C2 C3 C4 120.77(18) . .
C4 C3 H3A 119.6 . .
O5 C4 C3 116.02(17) . .
O5 C4 C5 124.10(17) . .
C5 C4 C3 119.87(17) . .
C4 C5 H5 120.3 . .
C4 C5 C6 119.33(17) . .
C6 C5 H5 120.3 . .
C5 C6 C8 118.09(17) . .
C7 C6 C5 120.81(17) . .
C7 C6 C8 121.06(17) . .
C2 C7 H7 120.0 . .
C6 C7 C2 120.00(17) . .
C6 C7 H7 120.0 . .
O3 C8 C6 115.74(17) . .
O4 C8 O3 123.57(18) . .
O4 C8 C6 120.66(18) . .
O5 C9 H9A 109.5 . .
O5 C9 H9B 109.5 . .
O5 C9 H9C 109.5 . .
H9A C9 H9B 109.5 . .
H9A C9 H9C 109.5 . .
H9B C9 H9C 109.5 . .
N1 C10 H10 125.2 . .
C11 C10 N1 109.6(2) . .
C11 C10 H10 125.2 . .
N2 C11 H11 126.5 . .
C10 C11 N2 107.0(2) . .
C10 C11 H11 126.5 . .
N1 C12 N2 111.9(2) . .
N1 C12 H12 124.1 . .
N2 C12 H12 124.1 . .
N2 C13 C13 110.4(3) . 2_545
N2 C13 H13A 109.6 . .
N2 C13 H13B 109.6 . .
C13 C13 H13A 109.6 2_545 .
C13 C13 H13B 109.6 2_545 .
H13A C13 H13B 108.1 . .

loop_
_geom_bond_atom_site_label_1
_geom_bond_atom_site_label_2
_geom_bond_distance
_geom_bond_site_symmetry_2
Co1 O2 2.1184(12) 2_655
Co1 O2 2.1184(12) .
Co1 O6 2.1407(13) .
Co1 O6 2.1407(13) 2_655
Co1 N1 2.1011(16) .
Co1 N1 2.1011(16) 2_655
O1 C1 1.262(2) .
O2 C1 1.253(2) .
O3 H3 0.8200 .
O3 C8 1.298(2) .
O4 C8 1.237(2) .
O5 C4 1.364(2) .
O5 C9 1.419(2) .
O6 H1W 0.8501 .
O6 H2W 0.8500 .
N1 C10 1.368(3) .
N1 C12 1.311(3) .
N2 C11 1.361(3) .
N2 C12 1.340(3) .
N2 C13 1.461(3) .
C1 C2 1.507(2) .
C2 C3 1.386(3) .
C2 C7 1.392(3) .
C3 H3A 0.9300 .
C3 C4 1.391(3) .
C4 C5 1.386(3) .
C5 H5 0.9300 .
C5 C6 1.390(3) .
C6 C7 1.383(3) .
C6 C8 1.482(3) .
C7 H7 0.9300 .
C9 H9A 0.9600 .
C9 H9B 0.9600 .
C9 H9C 0.9600 .
C10 H10 0.9300 .
C10 C11 1.340(3) .
C11 H11 0.9300 .
C12 H12 0.9300 .
C13 C13 1.505(6) 2_545
C13 H13A 0.9700 .
C13 H13B 0.9700 .

loop_
_geom_hbond_atom_site_label_D
_geom_hbond_atom_site_label_H
_geom_hbond_atom_site_label_A
_geom_hbond_distance_DH
_geom_hbond_distance_HA
_geom_hbond_distance_DA
_geom_hbond_angle_DHA
_geom_hbond_site_symmetry_A
O3 H3 O4 0.82 1.80 2.621(2) 174.2 2_466
O6 H1W O1 0.85 1.81 2.6490(18) 167.7 .
O6 H2W O1 0.85 2.10 2.911(2) 160.5 2

loop_
_geom_torsion_atom_site_label_1
_geom_torsion_atom_site_label_2
_geom_torsion_atom_site_label_3
_geom_torsion_atom_site_label_4
_geom_torsion
_geom_torsion_site_symmetry_1
_geom_torsion_site_symmetry_2
_geom_torsion_site_symmetry_3
_geom_torsion_site_symmetry_4
Co1 O2 C1 O1 10.0(3) . . . .
Co1 O2 C1 C2 -168.66(11) . . . .
Co1 N1 C10 C11 173.0(2) . . . .
Co1 N1 C12 N2 -173.28(15) . . . .
O1 C1 C2 C3 174.29(18) . . . .
O1 C1 C2 C7 -7.4(3) . . . .
O2 Co1 O2 C1 117(6) 2_655 . . .
O2 Co1 N1 C10 151.7(2) 2_655 . . .
O2 Co1 N1 C10 -28.3(2) . . . .
O2 Co1 N1 C12 -36.60(18) 2_655 . . .
O2 Co1 N1 C12 143.40(18) . . . .
O2 C1 C2 C3 -6.9(3) . . . .
O2 C1 C2 C7 171.41(17) . . . .
O5 C4 C5 C6 179.0(2) . . . .
O6 Co1 O2 C1 -2.11(16) . . . .
O6 Co1 O2 C1 177.89(16) 2_655 . . .
O6 Co1 N1 C10 -121.1(2) . . . .
O6 Co1 N1 C10 58.9(2) 2_655 . . .
O6 Co1 N1 C12 -129.42(18) 2_655 . . .
O6 Co1 N1 C12 50.58(18) . . . .
N1 Co1 O2 C1 -94.71(16) . . . .
N1 Co1 O2 C1 85.29(16) 2_655 . . .
N1 Co1 N1 C10 61(26) 2_655 . . .
N1 Co1 N1 C12 -128(26) 2_655 . . .
N1 C10 C11 N2 0.0(4) . . . .
C1 C2 C3 C4 179.36(18) . . . .
C1 C2 C7 C6 -177.57(17) . . . .
C2 C3 C4 O5 179.66(19) . . . .
C2 C3 C4 C5 -1.6(3) . . . .
C3 C2 C7 C6 0.8(3) . . . .
C3 C4 C5 C6 0.3(3) . . . .
C4 C5 C6 C7 1.5(3) . . . .
C4 C5 C6 C8 -176.49(19) . . . .
C5 C6 C7 C2 -2.1(3) . . . .
C5 C6 C8 O3 172.17(19) . . . .
C5 C6 C8 O4 -5.8(3) . . . .
C7 C2 C3 C4 1.0(3) . . . .
C7 C6 C8 O3 -5.8(3) . . . .
C7 C6 C8 O4 176.2(2) . . . .
C8 C6 C7 C2 175.87(18) . . . .
C9 O5 C4 C3 -170.8(2) . . . .
C9 O5 C4 C5 10.5(3) . . . .
C10 N1 C12 N2 0.0(3) . . . .
C11 N2 C12 N1 0.0(3) . . . .
C11 N2 C13 C13 80.0(4) . . . 2_545
C12 N1 C10 C11 0.0(3) . . . .
C12 N2 C11 C10 0.0(4) . . . .
C12 N2 C13 C13 -90.3(4) . . . 2_545
C13 N2 C11 C10 -171.8(3) . . . .
C13 N2 C12 N1 172.1(2) . . . .
